data_4070450
loop_
_publ_author_name
'Benito-Garagorri, David'
'Alves, Luis Gon\,calo'
'Puchberger, Michael'
'Mereiter, Kurt'
'Veiros, Luis F.'
'Calhorda, Maria Jos\'e'
'Carvalho, Maria Deus'
'Ferreira, Liliana P.'
'Godinho, Margarida'
'Kirchner, Karl'

_publ_section_title
;
 Striking Differences between the Solution and Solid-State Reactivity of
 Iron PNP Pincer Complexes with Carbon Monoxide
;
_journal_issue 24
_journal_name_full Organometallics
_journal_page_first 6902
_journal_paper_doi 10.1021/om900816c
_journal_volume 28
_journal_year 2009
_chemical_formula_moiety 'C16 H31 Cl3 Fe N4 P2, C4 H8 O'
_chemical_formula_sum 'C20 H39 Cl3 Fe N4 O P2'
_chemical_formula_weight 575.69
_chemical_name_common 'Fe(PNPClpym-iPr)Cl2.THF, (2b).THF'
_chemical_name_systematic
; 
 ? 
;
_space_group_IT_number 14
_symmetry_cell_setting monoclinic
_symmetry_space_group_name_Hall '-P 2yn'
_symmetry_space_group_name_H-M 'P 1 21/n 1'
_atom_sites_solution_hydrogens geom
_atom_sites_solution_primary direct
_atom_sites_solution_secondary difmap
_audit_creation_method SHELXL-97
_cell_angle_alpha 90.00
_cell_angle_beta 93.279(3)
_cell_angle_gamma 90.00
_cell_formula_units_Z 4
_cell_length_a 9.1114(16)
_cell_length_b 14.638(3)
_cell_length_c 21.026(4)
_cell_measurement_reflns_used 2965
_cell_measurement_temperature 100(2)
_cell_measurement_theta_max 24.21
_cell_measurement_theta_min 2.39
_cell_volume 2799.7(9)
_computing_cell_refinement 'Bruker SAINT'
_computing_data_collection 'Bruker SMART'
_computing_data_reduction 'Bruker SAINT, SADABS, XPREP'
_computing_molecular_graphics 'Bruker SHELXTL'
_computing_publication_material 'Bruker SHELXTL'
_computing_structure_refinement 'SHELXL-97 (Sheldrick, 1997)'
_computing_structure_solution 'SHELXS-97 (Sheldrick, 1997)'
_diffrn_ambient_temperature 100(2)
_diffrn_measured_fraction_theta_full 0.996
_diffrn_measured_fraction_theta_max 0.996
_diffrn_measurement_device_type 'CCD area detector'
_diffrn_measurement_method 'phi and omega scans'
_diffrn_radiation_monochromator graphite
_diffrn_radiation_source 'fine-focus sealed tube'
_diffrn_radiation_type MoK\a
_diffrn_radiation_wavelength 0.71073
_diffrn_reflns_av_R_equivalents 0.1217
_diffrn_reflns_av_sigmaI/netI 0.1391
_diffrn_reflns_limit_h_max 11
_diffrn_reflns_limit_h_min -11
_diffrn_reflns_limit_k_max 18
_diffrn_reflns_limit_k_min -18
_diffrn_reflns_limit_l_max 26
_diffrn_reflns_limit_l_min -26
_diffrn_reflns_number 24200
_diffrn_reflns_theta_full 27.00
_diffrn_reflns_theta_max 27.00
_diffrn_reflns_theta_min 2.39
_diffrn_standards_decay_% 0
_exptl_absorpt_coefficient_mu 0.959
_exptl_absorpt_correction_T_max 0.91
_exptl_absorpt_correction_T_min 0.74
_exptl_absorpt_correction_type multi-scan
_exptl_absorpt_process_details 'program SADABS'
_exptl_crystal_colour colorless
_exptl_crystal_density_diffrn 1.366
_exptl_crystal_density_method 'not measured'
_exptl_crystal_description prism
_exptl_crystal_F_000 1208
_exptl_crystal_size_max 0.40
_exptl_crystal_size_mid 0.14
_exptl_crystal_size_min 0.10
_refine_diff_density_max 0.752
_refine_diff_density_min -0.652
_refine_diff_density_rms 0.093
_refine_ls_extinction_method none
_refine_ls_goodness_of_fit_ref 0.900
_refine_ls_hydrogen_treatment constr
_refine_ls_matrix_type full
_refine_ls_number_parameters 280
_refine_ls_number_reflns 6088
_refine_ls_number_restraints 88
_refine_ls_restrained_S_all 0.900
_refine_ls_R_factor_all 0.1147
_refine_ls_R_factor_gt 0.0494
_refine_ls_shift/su_max 0.001
_refine_ls_shift/su_mean 0.000
_refine_ls_structure_factor_coef Fsqd
_refine_ls_weighting_details 'calc w=1/[\s^2^(Fo^2^)+(0.0358P)^2^+0.0000P] where P=(Fo^2^+2Fc^2^)/3'
_refine_ls_weighting_scheme calc
_refine_ls_wR_factor_gt 0.1017
_refine_ls_wR_factor_ref 0.1215
_reflns_number_gt 3327
_reflns_number_total 6088
_reflns_threshold_expression >2sigma(I)
_cod_data_source_file om900816c_si_001.cif
_cod_data_source_block 2b-1296
_cod_depositor_comments
;
The following automatic conversions were performed:

'_symmetry_cell_setting' value 'Monoclinic' changed to 'monoclinic'
according to /home/saulius/struct/CIF-dictionaries/cif_core.dic
dictionary named 'cif_core.dic' version 2.4.2 from 2011-04-26.

Automatic conversion script
Id: cif_fix_values 1715 2011-07-08 13:25:40Z adriana 
;
_cod_original_sg_symbol_H-M P2(1)/n
_cod_database_code 4070450

loop_
_symmetry_equiv_pos_as_xyz
'x, y, z'
'-x+1/2, y+1/2, -z+1/2'
'-x, -y, -z'
'x-1/2, -y-1/2, z-1/2'

loop_
_atom_site_label
_atom_site_type_symbol
_atom_site_fract_x
_atom_site_fract_y
_atom_site_fract_z
_atom_site_U_iso_or_equiv
_atom_site_adp_type
_atom_site_occupancy
_atom_site_symmetry_multiplicity
_atom_site_calc_flag
_atom_site_refinement_flags
Fe1 Fe 0.16754(6) 0.23932(4) 0.66495(3) 0.02171(16) Uani 1 1 d U
Cl1 Cl 0.34449(13) 0.15294(8) 0.73074(5) 0.0355(3) Uani 1 1 d U
Cl2 Cl -0.04090(14) 0.15740(10) 0.64675(6) 0.0499(4) Uani 1 1 d U
Cl3 Cl 0.15078(13) 0.63021(8) 0.50061(5) 0.0313(3) Uani 1 1 d U
P1 P 0.30003(12) 0.20674(8) 0.56710(5) 0.0204(2) Uani 1 1 d U
P2 P 0.11840(11) 0.35424(8) 0.75033(5) 0.0200(2) Uani 1 1 d U
N1 N 0.1839(3) 0.3766(2) 0.61566(14) 0.0188(6) Uani 1 1 d U
N2 N 0.2129(4) 0.4582(2) 0.51790(14) 0.0221(7) Uani 1 1 d U
N3 N 0.2750(4) 0.3069(2) 0.52646(14) 0.0225(7) Uani 1 1 d U
H3N H 0.2970 0.3092 0.4863 0.027 Uiso 1 1 calc R
N4 N 0.1124(4) 0.4523(2) 0.70593(14) 0.0224(7) Uani 1 1 d U
H4N H 0.0885 0.5036 0.7247 0.027 Uiso 1 1 calc R
C1 C 0.2224(4) 0.3829(3) 0.55384(17) 0.0191(7) Uani 1 1 d U
C2 C 0.1676(4) 0.5323(3) 0.54724(18) 0.0211(8) Uani 1 1 d U
C3 C 0.1335(4) 0.5368(3) 0.60983(18) 0.0202(8) Uani 1 1 d U
H3 H 0.1053 0.5923 0.6291 0.024 Uiso 1 1 calc R
C4 C 0.1425(4) 0.4556(3) 0.64312(17) 0.0189(7) Uani 1 1 d U
C5 C 0.2407(5) 0.1228(3) 0.50558(19) 0.0264(8) Uani 1 1 d U
H5 H 0.3060 0.1285 0.4692 0.032 Uiso 1 1 calc R
C6 C 0.2573(6) 0.0277(3) 0.5332(3) 0.0486(15) Uani 1 1 d U
H6A H 0.1932 0.0210 0.5688 0.073 Uiso 1 1 calc R
H6B H 0.3598 0.0179 0.5485 0.073 Uiso 1 1 calc R
H6C H 0.2299 -0.0175 0.5003 0.073 Uiso 1 1 calc R
C7 C 0.0816(5) 0.1400(3) 0.4808(2) 0.0365(11) Uani 1 1 d U
H7A H 0.0545 0.0960 0.4470 0.055 Uiso 1 1 calc R
H7B H 0.0727 0.2022 0.4638 0.055 Uiso 1 1 calc R
H7C H 0.0160 0.1327 0.5158 0.055 Uiso 1 1 calc R
C8 C 0.5013(4) 0.1960(3) 0.57671(19) 0.0271(8) Uani 1 1 d U
H8 H 0.5231 0.1401 0.6030 0.032 Uiso 1 1 calc R
C9 C 0.5615(5) 0.2780(4) 0.6150(2) 0.0398(12) Uani 1 1 d U
H9A H 0.6683 0.2720 0.6222 0.060 Uiso 1 1 calc R
H9B H 0.5161 0.2801 0.6562 0.060 Uiso 1 1 calc R
H9C H 0.5387 0.3343 0.5914 0.060 Uiso 1 1 calc R
C10 C 0.5791(5) 0.1852(4) 0.5157(2) 0.0364(11) Uani 1 1 d U
H10A H 0.5572 0.2378 0.4880 0.055 Uiso 1 1 calc R
H10B H 0.5452 0.1291 0.4940 0.055 Uiso 1 1 calc R
H10C H 0.6854 0.1815 0.5256 0.055 Uiso 1 1 calc R
C11 C -0.0589(4) 0.3562(3) 0.78841(18) 0.0239(8) Uani 1 1 d U
H11 H -0.0618 0.3006 0.8160 0.029 Uiso 1 1 calc R
C12 C -0.1844(4) 0.3469(3) 0.73715(19) 0.0319(10) Uani 1 1 d U
H12A H -0.2789 0.3489 0.7572 0.048 Uiso 1 1 calc R
H12B H -0.1753 0.2885 0.7148 0.048 Uiso 1 1 calc R
H12C H -0.1795 0.3972 0.7066 0.048 Uiso 1 1 calc R
C13 C -0.0822(5) 0.4385(3) 0.83110(19) 0.0321(10) Uani 1 1 d U
H13A H -0.0754 0.4948 0.8061 0.048 Uiso 1 1 calc R
H13B H -0.0065 0.4391 0.8662 0.048 Uiso 1 1 calc R
H13C H -0.1796 0.4347 0.8484 0.048 Uiso 1 1 calc R
C14 C 0.2553(4) 0.3834(3) 0.81418(18) 0.0230(8) Uani 1 1 d U
H14 H 0.2258 0.4424 0.8338 0.028 Uiso 1 1 calc R
C15 C 0.4068(4) 0.3956(3) 0.7883(2) 0.0328(11) Uani 1 1 d U
H15A H 0.4784 0.4101 0.8234 0.049 Uiso 1 1 calc R
H15B H 0.4037 0.4456 0.7572 0.049 Uiso 1 1 calc R
H15C H 0.4359 0.3390 0.7676 0.049 Uiso 1 1 calc R
C16 C 0.2574(5) 0.3086(3) 0.86580(18) 0.0305(10) Uani 1 1 d U
H16A H 0.2940 0.2514 0.8483 0.046 Uiso 1 1 calc R
H16B H 0.1575 0.2992 0.8796 0.046 Uiso 1 1 calc R
H16C H 0.3219 0.3275 0.9023 0.046 Uiso 1 1 calc R
O1 O 0.3597(3) 0.3165(2) 0.39926(12) 0.0293(7) Uani 1 1 d U
C17 C 0.2253(5) 0.3303(4) 0.3608(2) 0.0441(11) Uani 1 1 d U
H17A H 0.1460 0.3517 0.3874 0.053 Uiso 1 1 calc R
H17B H 0.1935 0.2727 0.3395 0.053 Uiso 1 1 calc R
C18 C 0.2590(8) 0.3989(4) 0.3141(3) 0.078(2) Uani 1 1 d U
H18A H 0.1708 0.4356 0.3015 0.094 Uiso 1 1 calc R
H18B H 0.2969 0.3704 0.2757 0.094 Uiso 1 1 calc R
C19 C 0.3737(8) 0.4564(5) 0.3478(3) 0.090(2) Uani 1 1 d U
H19A H 0.3282 0.5052 0.3726 0.108 Uiso 1 1 calc R
H19B H 0.4383 0.4847 0.3170 0.108 Uiso 1 1 calc R
C20 C 0.4584(6) 0.3920(3) 0.3908(3) 0.0446(12) Uani 1 1 d U
H20A H 0.5489 0.3713 0.3712 0.053 Uiso 1 1 calc R
H20B H 0.4861 0.4215 0.4322 0.053 Uiso 1 1 calc R

loop_
_atom_site_aniso_label
_atom_site_aniso_U_11
_atom_site_aniso_U_22
_atom_site_aniso_U_33
_atom_site_aniso_U_23
_atom_site_aniso_U_13
_atom_site_aniso_U_12
Fe1 0.0227(3) 0.0221(3) 0.0203(3) 0.0001(3) 0.0008(2) 0.0000(3)
Cl1 0.0506(7) 0.0326(6) 0.0231(5) 0.0062(5) 0.0011(5) 0.0152(6)
Cl2 0.0359(7) 0.0474(8) 0.0682(8) -0.0266(7) 0.0181(6) -0.0194(6)
Cl3 0.0384(7) 0.0260(6) 0.0287(6) 0.0076(5) -0.0040(5) -0.0015(5)
P1 0.0209(5) 0.0228(5) 0.0171(5) -0.0024(4) -0.0039(4) 0.0016(5)
P2 0.0183(5) 0.0247(6) 0.0167(5) 0.0011(4) -0.0009(4) -0.0007(5)
N1 0.0178(17) 0.0249(11) 0.0132(11) -0.0014(9) -0.0033(12) 0.0018(11)
N2 0.0239(19) 0.0240(13) 0.0178(14) 0.0009(11) -0.0029(13) -0.0028(15)
N3 0.0248(18) 0.0266(13) 0.0160(14) -0.0001(11) 0.0006(12) 0.0015(14)
N4 0.0283(19) 0.0221(14) 0.0169(12) -0.0023(10) 0.0021(12) 0.0016(15)
C1 0.020(2) 0.0229(13) 0.0144(14) -0.0008(11) -0.0031(14) -0.0027(16)
C2 0.022(2) 0.0207(15) 0.0198(15) 0.0006(12) -0.0046(16) -0.0048(17)
C3 0.017(2) 0.0222(15) 0.0215(14) -0.0014(12) -0.0012(15) -0.0002(17)
C4 0.017(2) 0.0234(13) 0.0163(13) -0.0016(11) -0.0030(15) -0.0013(17)
C5 0.0299(19) 0.0280(16) 0.0204(18) -0.0041(14) -0.0066(16) 0.0000(18)
C6 0.058(3) 0.0233(16) 0.061(3) -0.004(2) -0.030(3) 0.000(2)
C7 0.034(2) 0.034(3) 0.039(3) -0.005(2) -0.0187(19) -0.001(2)
C8 0.0208(14) 0.034(2) 0.0261(19) -0.0014(17) -0.0015(12) 0.0018(16)
C9 0.024(2) 0.057(3) 0.038(2) -0.016(2) -0.0046(19) -0.007(2)
C10 0.026(2) 0.046(3) 0.037(2) -0.009(2) 0.0050(17) 0.006(2)
C11 0.0153(14) 0.031(2) 0.0253(19) 0.0007(15) 0.0011(11) 0.0015(17)
C12 0.0201(15) 0.040(3) 0.035(2) -0.006(2) -0.0057(16) 0.004(2)
C13 0.029(2) 0.044(3) 0.024(2) -0.0065(17) 0.0034(16) 0.004(2)
C14 0.0154(15) 0.031(2) 0.0224(17) -0.0021(13) -0.0028(13) -0.0008(18)
C15 0.0182(16) 0.050(3) 0.030(2) -0.001(2) -0.0011(15) -0.006(2)
C16 0.031(2) 0.043(3) 0.0169(18) 0.0018(16) -0.0038(15) 0.000(2)
O1 0.0248(15) 0.0407(18) 0.0223(15) -0.0002(13) 0.0011(11) 0.0030(13)
C17 0.034(2) 0.059(3) 0.038(3) -0.005(2) -0.0063(19) 0.017(2)
C18 0.107(5) 0.062(4) 0.063(4) 0.019(3) -0.027(3) 0.014(3)
C19 0.109(6) 0.068(4) 0.089(5) 0.043(4) -0.026(4) -0.011(3)
C20 0.040(3) 0.037(3) 0.058(3) 0.008(2) 0.012(2) 0.0017(18)

loop_
_atom_type_symbol
_atom_type_description
_atom_type_scat_dispersion_real
_atom_type_scat_dispersion_imag
_atom_type_scat_source
C C 0.0033 0.0016 'International Tables Vol C Tables 4.2.6.8 and 6.1.1.4'
H H 0.0000 0.0000 'International Tables Vol C Tables 4.2.6.8 and 6.1.1.4'
N N 0.0061 0.0033 'International Tables Vol C Tables 4.2.6.8 and 6.1.1.4'
P P 0.1023 0.0942 'International Tables Vol C Tables 4.2.6.8 and 6.1.1.4'
Cl Cl 0.1484 0.1585 'International Tables Vol C Tables 4.2.6.8 and 6.1.1.4'
Fe Fe 0.3463 0.8444 'International Tables Vol C Tables 4.2.6.8 and 6.1.1.4'
O O 0.0106 0.0060 'International Tables Vol C Tables 4.2.6.8 and 6.1.1.4'

loop_
_geom_angle_atom_site_label_1
_geom_angle_atom_site_label_2
_geom_angle_atom_site_label_3
_geom_angle
Cl2 Fe1 N1 117.96(9)
Cl2 Fe1 Cl1 110.21(6)
N1 Fe1 Cl1 131.65(9)
Cl2 Fe1 P1 101.59(5)
N1 Fe1 P1 75.21(9)
Cl1 Fe1 P1 91.93(4)
Cl2 Fe1 P2 107.04(5)
N1 Fe1 P2 75.71(8)
Cl1 Fe1 P2 94.67(4)
P1 Fe1 P2 146.20(4)
N3 P1 C8 103.46(19)
N3 P1 C5 101.28(17)
C8 P1 C5 105.7(2)
N3 P1 Fe1 101.07(12)
C8 P1 Fe1 116.93(13)
C5 P1 Fe1 124.82(16)
N4 P2 C14 101.74(18)
N4 P2 C11 102.86(19)
C14 P2 C11 104.78(18)
N4 P2 Fe1 99.97(12)
C14 P2 Fe1 122.49(14)
C11 P2 Fe1 121.04(14)
C4 N1 C1 116.1(3)
C4 N1 Fe1 122.2(2)
C1 N1 Fe1 121.3(3)
C2 N2 C1 115.1(3)
C1 N3 P1 122.3(3)
C1 N3 H3N 118.9
P1 N3 H3N 118.9
C4 N4 P2 123.7(3)
C4 N4 H4N 118.2
P2 N4 H4N 118.2
N2 C1 N3 116.8(3)
N2 C1 N1 125.5(4)
N3 C1 N1 117.7(4)
N2 C2 C3 125.4(4)
N2 C2 Cl3 115.6(3)
C3 C2 Cl3 119.0(3)
C2 C3 C4 115.9(4)
C2 C3 H3 122.1
C4 C3 H3 122.1
N1 C4 N4 117.3(4)
N1 C4 C3 121.9(3)
N4 C4 C3 120.7(4)
C6 C5 C7 110.7(4)
C6 C5 P1 109.0(3)
C7 C5 P1 111.3(3)
C6 C5 H5 108.6
C7 C5 H5 108.6
P1 C5 H5 108.6
C5 C6 H6A 109.5
C5 C6 H6B 109.5
H6A C6 H6B 109.5
C5 C6 H6C 109.5
H6A C6 H6C 109.5
H6B C6 H6C 109.5
C5 C7 H7A 109.5
C5 C7 H7B 109.5
H7A C7 H7B 109.5
C5 C7 H7C 109.5
H7A C7 H7C 109.5
H7B C7 H7C 109.5
C10 C8 C9 111.0(4)
C10 C8 P1 115.4(3)
C9 C8 P1 108.4(3)
C10 C8 H8 107.2
C9 C8 H8 107.2
P1 C8 H8 107.2
C8 C9 H9A 109.5
C8 C9 H9B 109.5
H9A C9 H9B 109.5
C8 C9 H9C 109.5
H9A C9 H9C 109.5
H9B C9 H9C 109.5
C8 C10 H10A 109.5
C8 C10 H10B 109.5
H10A C10 H10B 109.5
C8 C10 H10C 109.5
H10A C10 H10C 109.5
H10B C10 H10C 109.5
C13 C11 C12 111.1(3)
C13 C11 P2 115.0(3)
C12 C11 P2 109.3(3)
C13 C11 H11 107.0
C12 C11 H11 107.0
P2 C11 H11 107.0
C11 C12 H12A 109.5
C11 C12 H12B 109.5
H12A C12 H12B 109.5
C11 C12 H12C 109.5
H12A C12 H12C 109.5
H12B C12 H12C 109.5
C11 C13 H13A 109.5
C11 C13 H13B 109.5
H13A C13 H13B 109.5
C11 C13 H13C 109.5
H13A C13 H13C 109.5
H13B C13 H13C 109.5
C15 C14 C16 111.1(3)
C15 C14 P2 111.0(3)
C16 C14 P2 109.3(3)
C15 C14 H14 108.4
C16 C14 H14 108.4
P2 C14 H14 108.4
C14 C15 H15A 109.5
C14 C15 H15B 109.5
H15A C15 H15B 109.5
C14 C15 H15C 109.5
H15A C15 H15C 109.5
H15B C15 H15C 109.5
C14 C16 H16A 109.5
C14 C16 H16B 109.5
H16A C16 H16B 109.5
C14 C16 H16C 109.5
H16A C16 H16C 109.5
H16B C16 H16C 109.5
C20 O1 C17 109.9(4)
O1 C17 C18 105.7(5)
O1 C17 H17A 110.6
C18 C17 H17A 110.6
O1 C17 H17B 110.6
C18 C17 H17B 110.6
H17A C17 H17B 108.7
C17 C18 C19 103.9(5)
C17 C18 H18A 111.0
C19 C18 H18A 111.0
C17 C18 H18B 111.0
C19 C18 H18B 111.0
H18A C18 H18B 109.0
C18 C19 C20 104.9(5)
C18 C19 H19A 110.8
C20 C19 H19A 110.8
C18 C19 H19B 110.8
C20 C19 H19B 110.8
H19A C19 H19B 108.8
O1 C20 C19 104.7(4)
O1 C20 H20A 110.8
C19 C20 H20A 110.8
O1 C20 H20B 110.8
C19 C20 H20B 110.8
H20A C20 H20B 108.9

loop_
_geom_bond_atom_site_label_1
_geom_bond_atom_site_label_2
_geom_bond_distance
Fe1 Cl2 2.2601(14)
Fe1 N1 2.270(3)
Fe1 Cl1 2.4200(12)
Fe1 P1 2.4904(12)
Fe1 P2 2.5188(12)
Cl3 C2 1.738(4)
P1 N3 1.706(3)
P1 C8 1.840(4)
P1 C5 1.842(4)
P2 N4 1.712(3)
P2 C14 1.830(4)
P2 C11 1.844(4)
N1 C4 1.355(5)
N1 C1 1.368(5)
N2 C2 1.326(5)
N2 C1 1.337(5)
N3 C1 1.353(5)
N3 H3N 0.8800
N4 C4 1.365(5)
N4 H4N 0.8800
C2 C3 1.371(5)
C3 C4 1.379(5)
C3 H3 0.9500
C5 C6 1.514(6)
C5 C7 1.532(6)
C5 H5 1.0000
C6 H6A 0.9800
C6 H6B 0.9800
C6 H6C 0.9800
C7 H7A 0.9800
C7 H7B 0.9800
C7 H7C 0.9800
C8 C10 1.508(6)
C8 C9 1.530(6)
C8 H8 1.0000
C9 H9A 0.9800
C9 H9B 0.9800
C9 H9C 0.9800
C10 H10A 0.9800
C10 H10B 0.9800
C10 H10C 0.9800
C11 C13 1.525(6)
C11 C12 1.532(5)
C11 H11 1.0000
C12 H12A 0.9800
C12 H12B 0.9800
C12 H12C 0.9800
C13 H13A 0.9800
C13 H13B 0.9800
C13 H13C 0.9800
C14 C15 1.523(6)
C14 C16 1.542(6)
C14 H14 1.0000
C15 H15A 0.9800
C15 H15B 0.9800
C15 H15C 0.9800
C16 H16A 0.9800
C16 H16B 0.9800
C16 H16C 0.9800
O1 C20 1.442(5)
O1 C17 1.443(5)
C17 C18 1.449(8)
C17 H17A 0.9900
C17 H17B 0.9900
C18 C19 1.488(9)
C18 H18A 0.9900
C18 H18B 0.9900
C19 C20 1.491(7)
C19 H19A 0.9900
C19 H19B 0.9900
C20 H20A 0.9900
C20 H20B 0.9900

loop_
_geom_hbond_atom_site_label_D
_geom_hbond_atom_site_label_H
_geom_hbond_atom_site_label_A
_geom_hbond_distance_DH
_geom_hbond_distance_HA
_geom_hbond_distance_DA
_geom_hbond_angle_DHA
_geom_hbond_site_symmetry_A
N3 H3N O1 0.88 1.95 2.829(4) 176.0 .
N4 H4N Cl1 0.88 2.44 3.239(4) 150.7 2_556

loop_
_geom_torsion_atom_site_label_1
_geom_torsion_atom_site_label_2
_geom_torsion_atom_site_label_3
_geom_torsion_atom_site_label_4
_geom_torsion
Cl2 Fe1 P1 N3 104.79(12)
N1 Fe1 P1 N3 -11.37(14)
Cl1 Fe1 P1 N3 -144.12(12)
P2 Fe1 P1 N3 -42.78(14)
Cl2 Fe1 P1 C8 -143.78(18)
N1 Fe1 P1 C8 100.06(19)
Cl1 Fe1 P1 C8 -32.70(18)
P2 Fe1 P1 C8 68.64(19)
Cl2 Fe1 P1 C5 -7.48(18)
N1 Fe1 P1 C5 -123.64(18)
Cl1 Fe1 P1 C5 103.61(17)
P2 Fe1 P1 C5 -155.05(17)
Cl2 Fe1 P2 N4 -108.68(13)
N1 Fe1 P2 N4 6.66(14)
Cl1 Fe1 P2 N4 138.51(12)
P1 Fe1 P2 N4 37.99(15)
Cl2 Fe1 P2 C14 140.41(17)
N1 Fe1 P2 C14 -104.25(18)
Cl1 Fe1 P2 C14 27.60(17)
P1 Fe1 P2 C14 -72.92(18)
Cl2 Fe1 P2 C11 3.00(17)
N1 Fe1 P2 C11 118.34(18)
Cl1 Fe1 P2 C11 -109.80(16)
P1 Fe1 P2 C11 149.67(16)
Cl2 Fe1 N1 C4 91.8(3)
Cl1 Fe1 N1 C4 -93.6(3)
P1 Fe1 N1 C4 -172.8(3)
P2 Fe1 N1 C4 -10.2(3)
Cl2 Fe1 N1 C1 -81.6(3)
Cl1 Fe1 N1 C1 93.0(3)
P1 Fe1 N1 C1 13.9(3)
P2 Fe1 N1 C1 176.5(3)
C8 P1 N3 C1 -109.5(3)
C5 P1 N3 C1 141.1(3)
Fe1 P1 N3 C1 11.9(3)
C14 P2 N4 C4 121.2(3)
C11 P2 N4 C4 -130.4(3)
Fe1 P2 N4 C4 -5.2(3)
C2 N2 C1 N3 -176.9(3)
C2 N2 C1 N1 2.8(6)
P1 N3 C1 N2 177.5(3)
P1 N3 C1 N1 -2.3(5)
C4 N1 C1 N2 -4.7(6)
Fe1 N1 C1 N2 169.0(3)
C4 N1 C1 N3 175.0(3)
Fe1 N1 C1 N3 -11.2(5)
C1 N2 C2 C3 1.1(6)
C1 N2 C2 Cl3 -178.6(3)
N2 C2 C3 C4 -2.7(6)
Cl3 C2 C3 C4 177.0(3)
C1 N1 C4 N4 -176.0(3)
Fe1 N1 C4 N4 10.3(5)
C1 N1 C4 C3 2.8(5)
Fe1 N1 C4 C3 -170.9(3)
P2 N4 C4 N1 -2.2(5)
P2 N4 C4 C3 179.0(3)
C2 C3 C4 N1 0.6(6)
C2 C3 C4 N4 179.3(3)
N3 P1 C5 C6 179.3(4)
C8 P1 C5 C6 71.7(4)
Fe1 P1 C5 C6 -68.6(4)
N3 P1 C5 C7 -58.4(3)
C8 P1 C5 C7 -166.0(3)
Fe1 P1 C5 C7 53.8(4)
N3 P1 C8 C10 -64.4(4)
C5 P1 C8 C10 41.6(4)
Fe1 P1 C8 C10 -174.4(3)
N3 P1 C8 C9 60.8(3)
C5 P1 C8 C9 166.8(3)
Fe1 P1 C8 C9 -49.2(3)
N4 P2 C11 C13 -60.3(3)
C14 P2 C11 C13 45.7(4)
Fe1 P2 C11 C13 -170.5(2)
N4 P2 C11 C12 65.5(3)
C14 P2 C11 C12 171.5(3)
Fe1 P2 C11 C12 -44.7(4)
N4 P2 C14 C15 -66.5(3)
C11 P2 C14 C15 -173.3(3)
Fe1 P2 C14 C15 43.5(4)
N4 P2 C14 C16 170.6(3)
C11 P2 C14 C16 63.7(3)
Fe1 P2 C14 C16 -79.4(3)
C20 O1 C17 C18 17.5(5)
O1 C17 C18 C19 -30.8(7)
C17 C18 C19 C20 32.8(7)
C17 O1 C20 C19 3.3(6)
C18 C19 C20 O1 -22.1(7)
